data_7155352
loop_
_publ_author_name
'Al-Maharik, Nawaf'
'Kirsch, Peer'
'Slawin, Alexandra M. Z.'
'Cordes, David B.'
'O'Hagan, David'

_publ_section_title
;
 Fluorinated liquid crystals: evaluation of selectively fluorinated
 facially polarised cyclohexyl motifs for liquid crystal applications.
;
_journal_issue 42
_journal_name_full 'Organic &amp; biomolecular chemistry'
_journal_page_first 9974
_journal_page_last 9980
_journal_paper_doi 10.1039/c6ob01986b
_journal_volume 14
_journal_year 2016
_chemical_formula_moiety 'C21 H30 F2'
_chemical_formula_sum 'C21 H30 F2'
_chemical_formula_weight 320.46
_space_group_crystal_system monoclinic
_space_group_IT_number 13
_space_group_name_Hall '-P 2yc'
_space_group_name_H-M_alt 'P 1 2/c 1'
_symmetry_space_group_name_Hall '-P 2yc'
_symmetry_space_group_name_H-M 'P 1 2/c 1'
_atom_sites_solution_hydrogens geom
_atom_sites_solution_primary direct
_atom_sites_solution_secondary difmap
_audit_creation_date 2015-09-02
_audit_creation_method 'by CrystalStructure 4.1'
_audit_update_record
;
2016-09-08 deposited with the CCDC.
2016-10-07 downloaded from the CCDC.
;
_cell_angle_alpha 90.0000
_cell_angle_beta 90.656(6)
_cell_angle_gamma 90.0000
_cell_formula_units_Z 4
_cell_length_a 11.934(3)
_cell_length_b 5.5818(15)
_cell_length_c 26.703(7)
_cell_measurement_reflns_used 1336
_cell_measurement_temperature 173
_cell_measurement_theta_max 27.50
_cell_measurement_theta_min 1.50
_cell_volume 1778.7(8)
_computing_cell_refinement 'CrystalClear-SM Expert 2.1 b32'
_computing_data_collection 'CrystalClear-SM Expert 2.1 b32 (Rigaku, 2014)'
_computing_data_reduction 'CrystalClear-SM Expert 2.1 b32'
_computing_molecular_graphics 'CrystalStructure 4.1'
_computing_publication_material 'CrystalStructure 4.1 (Rigaku, 2014)'
_computing_structure_refinement 'SHELXL2013 (Sheldrick, 2008)'
_computing_structure_solution 'SIR2011 (Burla, et al., 2012)'
_diffrn_ambient_temperature 173
_diffrn_detector_area_resol_mean 5.814
_diffrn_measured_fraction_theta_full 0.994
_diffrn_measured_fraction_theta_max 0.994
_diffrn_measurement_device_type 'Rigaku XtaLAB P200'
_diffrn_measurement_method \w
_diffrn_radiation_type 'Mo K\a'
_diffrn_radiation_wavelength 0.71075
_diffrn_reflns_av_R_equivalents 0.1637
_diffrn_reflns_Laue_measured_fraction_full 0.994
_diffrn_reflns_Laue_measured_fraction_max 0.994
_diffrn_reflns_limit_h_max 14
_diffrn_reflns_limit_h_min -14
_diffrn_reflns_limit_k_max 6
_diffrn_reflns_limit_k_min -6
_diffrn_reflns_limit_l_max 32
_diffrn_reflns_limit_l_min -32
_diffrn_reflns_number 19791
_diffrn_reflns_point_group_measured_fraction_full 0.994
_diffrn_reflns_point_group_measured_fraction_max 0.994
_diffrn_reflns_theta_full 25.242
_diffrn_reflns_theta_max 25.380
_diffrn_reflns_theta_min 1.525
_diffrn_standards_number 0
_exptl_absorpt_coefficient_mu 0.082
_exptl_absorpt_correction_T_max 0.999
_exptl_absorpt_correction_T_min 0.827
_exptl_absorpt_correction_type multi-scan
_exptl_absorpt_process_details 'REQAB (Rigaku, 1998)'
_exptl_crystal_colour colorless
_exptl_crystal_density_diffrn 1.197
_exptl_crystal_density_method 'not measured'
_exptl_crystal_description platelet
_exptl_crystal_F_000 696.00
_exptl_crystal_recrystallization_method 'Re-crystallisation from solvent: Dichloromethane/diethyl ether'
_exptl_crystal_size_max 0.100
_exptl_crystal_size_mid 0.040
_exptl_crystal_size_min 0.010
_refine_diff_density_max 0.17
_refine_diff_density_min -0.16
_refine_ls_extinction_method none
_refine_ls_goodness_of_fit_ref 1.019
_refine_ls_hydrogen_treatment constr
_refine_ls_number_parameters 228
_refine_ls_number_reflns 3250
_refine_ls_number_restraints 0
_refine_ls_R_factor_all 0.2025
_refine_ls_R_factor_gt 0.0810
_refine_ls_shift/su_max 0.000
_refine_ls_structure_factor_coef Fsqd
_refine_ls_weighting_details 'w = 1/[\s^2^(Fo^2^)+(0.0462P)^2^+1.2477P] where P=(Fo^2^+2Fc^2^)/3'
_refine_ls_weighting_scheme calc
_refine_ls_wR_factor_gt 0.1331
_refine_ls_wR_factor_ref 0.1732
_reflns_number_gt 1474
_reflns_number_total 3250
_reflns_threshold_expression F^2^>2.0\s(F^2^)
_cod_data_source_file c6ob01986b2.cif
_cod_data_source_block 5
_cod_database_code 7155352

loop_
_space_group_symop_id
_space_group_symop_operation_xyz
1 +X,+Y,+Z
2 -X,+Y,1/2-Z
3 -X,-Y,-Z
4 +X,-Y,-1/2+Z

loop_
_atom_site_label
_atom_site_type_symbol
_atom_site_fract_x
_atom_site_fract_y
_atom_site_fract_z
_atom_site_U_iso_or_equiv
_atom_site_adp_type
_atom_site_occupancy
_atom_site_site_symmetry_order
_atom_site_calc_flag
_atom_site_refinement_flags_posn
_atom_site_refinement_flags_adp
_atom_site_refinement_flags_occupancy
_atom_site_disorder_assembly
_atom_site_disorder_group
F1 F 0.9313(3) -0.3605(5) 0.34185(12) 0.0651(12) Uani 0.742(4) 1 d . . P A 1
F2 F 1.1524(3) -0.3612(6) 0.36773(11) 0.0640(11) Uani 0.742(4) 1 d . . P A 1
F1A F 0.8168(7) -0.0626(16) 0.3923(3) 0.053(3) Uani 0.258(4) 1 d . . P A 2
F2A F 0.9569(9) 0.1699(19) 0.4588(3) 0.075(4) Uani 0.258(4) 1 d . . P A 2
C1 C 0.9965(3) -0.1729(8) 0.32871(15) 0.0478(11) Uani 1 1 d . . . . .
H1A H 1.0289 -0.2019 0.2949 0.057 Uiso 0.742(4) 1 calc R U P A 1
H1B H 0.9467 -0.3097 0.3362 0.057 Uiso 0.258(4) 1 calc R U P A 2
H1C H 1.0292 -0.1996 0.2953 0.057 Uiso 0.258(4) 1 calc R U P A 2
C2 C 1.0884(3) -0.1612(8) 0.36712(15) 0.0529(12) Uani 1 1 d . . . . .
H2A H 1.1382 -0.0244 0.3579 0.064 Uiso 0.742(4) 1 calc R U P A 1
H2B H 1.1300 -0.3147 0.3670 0.064 Uiso 0.258(4) 1 calc R U P A 2
H2C H 1.1414 -0.0327 0.3577 0.064 Uiso 0.258(4) 1 calc R U P A 2
C3 C 1.0477(3) -0.1147(7) 0.41880(14) 0.0491(11) Uani 1 1 d . . . . .
H3A H 1.1122 -0.0985 0.4422 0.059 Uiso 1 1 calc R U . . .
H3B H 1.0010 -0.2505 0.4301 0.059 Uiso 1 1 calc R U . . .
C4 C 0.9790(4) 0.1147(8) 0.41868(18) 0.0591(13) Uani 1 1 d . . . . .
H4A H 0.9469 0.1393 0.4523 0.071 Uiso 0.742(4) 1 calc R U P A 1
H4B H 1.0287 0.2521 0.4115 0.071 Uiso 0.742(4) 1 calc R U P A 1
H4C H 1.0313 0.2418 0.4067 0.071 Uiso 0.258(4) 1 calc R U P A 2
C5 C 0.8853(3) 0.1076(7) 0.38025(14) 0.0465(11) Uani 1 1 d . . . . .
H5A H 0.8455 0.2632 0.3803 0.056 Uiso 0.742(4) 1 calc R U P A 1
H5B H 0.8311 -0.0184 0.3896 0.056 Uiso 0.742(4) 1 calc R U P A 1
H5C H 0.8446 0.2642 0.3803 0.056 Uiso 0.258(4) 1 calc R U P A 2
C6 C 0.9283(3) 0.0577(6) 0.32800(14) 0.0364(10) Uani 1 1 d . . . . .
H6 H 0.9821 0.1895 0.3203 0.044 Uiso 1 1 calc R U . . .
C7 C 0.8381(3) 0.0678(6) 0.28784(13) 0.0340(9) Uani 1 1 d . . . . .
C8 C 0.7545(3) -0.1040(7) 0.28260(14) 0.0394(10) Uani 1 1 d . . . . .
H8 H 0.7544 -0.2385 0.3044 0.047 Uiso 1 1 calc R U . . .
C9 C 0.6719(3) -0.0834(7) 0.24659(14) 0.0403(10) Uani 1 1 d . . . . .
H9 H 0.6168 -0.2059 0.2440 0.048 Uiso 1 1 calc R U . . .
C10 C 0.6657(3) 0.1097(6) 0.21377(13) 0.0334(9) Uani 1 1 d . . . . .
C11 C 0.7494(3) 0.2829(6) 0.21954(13) 0.0369(10) Uani 1 1 d . . . . .
H11 H 0.7488 0.4192 0.1982 0.044 Uiso 1 1 calc R U . . .
C12 C 0.8326(3) 0.2613(6) 0.25523(14) 0.0373(10) Uani 1 1 d . . . . .
H12 H 0.8882 0.3826 0.2577 0.045 Uiso 1 1 calc R U . . .
C13 C 0.5758(3) 0.1297(6) 0.17432(13) 0.0350(9) Uani 1 1 d . . . . .
H13 H 0.5183 0.0044 0.1816 0.042 Uiso 1 1 calc R U . . .
C14 C 0.6196(3) 0.0809(7) 0.12207(13) 0.0429(10) Uani 1 1 d . . . . .
H14A H 0.6536 -0.0808 0.1213 0.051 Uiso 1 1 calc R U . . .
H14B H 0.6788 0.1988 0.1143 0.051 Uiso 1 1 calc R U . . .
C15 C 0.5274(3) 0.0958(7) 0.08224(14) 0.0436(10) Uani 1 1 d . . . . .
H15A H 0.4728 -0.0347 0.0878 0.052 Uiso 1 1 calc R U . . .
H15B H 0.5608 0.0710 0.0489 0.052 Uiso 1 1 calc R U . . .
C16 C 0.4656(3) 0.3359(6) 0.08250(13) 0.0365(10) Uani 1 1 d . . . . .
H16 H 0.5214 0.4636 0.0745 0.044 Uiso 1 1 calc R U . . .
C17 C 0.4229(3) 0.3843(7) 0.13485(13) 0.0435(10) Uani 1 1 d . . . . .
H17A H 0.3879 0.5450 0.1357 0.052 Uiso 1 1 calc R U . . .
H17B H 0.3646 0.2649 0.1431 0.052 Uiso 1 1 calc R U . . .
C18 C 0.5156(3) 0.3729(7) 0.17400(13) 0.0431(10) Uani 1 1 d . . . . .
H18A H 0.4834 0.4023 0.2074 0.052 Uiso 1 1 calc R U . . .
H18B H 0.5707 0.5011 0.1674 0.052 Uiso 1 1 calc R U . . .
C19 C 0.3744(3) 0.3433(7) 0.04208(13) 0.0424(10) Uani 1 1 d . . . . .
H19A H 0.4085 0.2997 0.0097 0.051 Uiso 1 1 calc R U . . .
H19B H 0.3178 0.2195 0.0499 0.051 Uiso 1 1 calc R U . . .
C20 C 0.3148(3) 0.5811(7) 0.03574(16) 0.0529(12) Uani 1 1 d . . . . .
H20A H 0.3711 0.7063 0.0285 0.063 Uiso 1 1 calc R U . . .
H20B H 0.2786 0.6233 0.0677 0.063 Uiso 1 1 calc R U . . .
C21 C 0.2268(3) 0.5828(8) -0.00557(15) 0.0613(13) Uani 1 1 d . . . . .
H21A H 0.1665 0.4710 0.0029 0.074 Uiso 1 1 calc R U . . .
H21B H 0.2609 0.5338 -0.0372 0.074 Uiso 1 1 calc R U . . .
H21C H 0.1959 0.7447 -0.0091 0.074 Uiso 1 1 calc R U . . .

loop_
_atom_site_aniso_label
_atom_site_aniso_U_11
_atom_site_aniso_U_22
_atom_site_aniso_U_33
_atom_site_aniso_U_23
_atom_site_aniso_U_13
_atom_site_aniso_U_12
F1 0.079(2) 0.0299(17) 0.085(3) 0.0015(18) -0.037(2) -0.0041(17)
F2 0.071(2) 0.063(2) 0.058(2) -0.0069(18) -0.0040(17) 0.0389(19)
F1A 0.044(5) 0.063(6) 0.053(6) 0.015(5) 0.013(4) -0.009(5)
F2A 0.101(8) 0.087(8) 0.037(6) -0.024(6) -0.011(5) 0.033(6)
C1 0.050(3) 0.051(3) 0.042(3) 0.003(2) 0.005(2) 0.007(2)
C2 0.044(3) 0.055(3) 0.060(3) 0.015(2) 0.000(2) 0.013(2)
C3 0.051(3) 0.052(3) 0.045(3) 0.000(2) -0.008(2) 0.009(2)
C4 0.067(3) 0.058(3) 0.052(3) -0.008(3) -0.023(3) 0.012(2)
C5 0.056(3) 0.038(2) 0.046(3) -0.002(2) -0.003(2) 0.007(2)
C6 0.032(2) 0.030(2) 0.047(2) 0.0116(19) -0.0016(19) -0.0029(18)
C7 0.034(2) 0.029(2) 0.040(2) -0.0005(19) -0.0004(19) 0.0022(18)
C8 0.041(2) 0.033(2) 0.044(2) 0.0080(19) -0.002(2) -0.0034(19)
C9 0.036(2) 0.032(2) 0.052(3) -0.001(2) -0.001(2) -0.0048(18)
C10 0.037(2) 0.029(2) 0.035(2) -0.0041(18) 0.0018(18) -0.0023(18)
C11 0.041(2) 0.031(2) 0.039(2) 0.0070(18) 0.001(2) -0.0023(18)
C12 0.036(2) 0.030(2) 0.046(2) 0.0043(19) 0.002(2) -0.0026(17)
C13 0.035(2) 0.037(2) 0.033(2) 0.0017(19) 0.0003(18) -0.0044(18)
C14 0.047(2) 0.036(2) 0.045(2) -0.004(2) -0.005(2) 0.0037(19)
C15 0.051(3) 0.044(2) 0.036(2) -0.006(2) -0.002(2) 0.006(2)
C16 0.044(2) 0.030(2) 0.035(2) -0.0016(19) -0.0033(19) -0.0056(18)
C17 0.044(2) 0.047(3) 0.040(2) -0.002(2) -0.0003(19) 0.007(2)
C18 0.047(3) 0.049(3) 0.034(2) -0.002(2) -0.0003(19) 0.011(2)
C19 0.046(3) 0.043(2) 0.039(2) 0.000(2) -0.003(2) -0.003(2)
C20 0.054(3) 0.046(3) 0.058(3) -0.002(2) -0.015(2) 0.001(2)
C21 0.058(3) 0.057(3) 0.068(3) 0.011(3) -0.020(3) -0.003(2)

loop_
_atom_type_symbol
_atom_type_description
_atom_type_scat_dispersion_real
_atom_type_scat_dispersion_imag
_atom_type_scat_source
C C 0.0033 0.0016
;
International Tables for Crystallography
(Vol. C, Tables 4.2.6.8 and 6.1.1.4)
;
H H 0.0000 0.0000
;
International Tables for Crystallography
(Vol. C, Table 6.1.1.4)
;
F F 0.0171 0.0103
;
International Tables for Crystallography
(Vol. C, Tables 4.2.6.8 and 6.1.1.4)
;

loop_
_geom_angle_atom_site_label_1
_geom_angle_atom_site_label_2
_geom_angle_atom_site_label_3
_geom_angle
F1 C1 C2 106.0(4)
F1 C1 C6 110.4(3)
C2 C1 C6 111.1(4)
F1 C1 H1A 109.8
C2 C1 H1A 109.8
C6 C1 H1A 109.8
C2 C1 H1B 109.4
C6 C1 H1B 109.4
C2 C1 H1C 109.4
C6 C1 H1C 109.4
H1B C1 H1C 108.0
F2 C2 C3 108.8(3)
F2 C2 C1 112.5(4)
C3 C2 C1 113.5(3)
F2 C2 H2A 107.3
C3 C2 H2A 107.3
C1 C2 H2A 107.3
C3 C2 H2B 108.9
C1 C2 H2B 108.9
C3 C2 H2C 108.9
C1 C2 H2C 108.9
H2B C2 H2C 107.7
C2 C3 C4 109.0(4)
C2 C3 H3A 109.9
C4 C3 H3A 109.9
C2 C3 H3B 109.9
C4 C3 H3B 109.9
H3A C3 H3B 108.3
F2A C4 C5 117.7(7)
F2A C4 C3 110.8(6)
C5 C4 C3 112.0(4)
C5 C4 H4A 109.2
C3 C4 H4A 109.2
C5 C4 H4B 109.2
C3 C4 H4B 109.2
H4A C4 H4B 107.9
F2A C4 H4C 105.1
C5 C4 H4C 105.1
C3 C4 H4C 105.1
F1A C5 C4 108.4(5)
F1A C5 C6 108.3(5)
C4 C5 C6 112.0(4)
C4 C5 H5A 109.2
C6 C5 H5A 109.2
C4 C5 H5B 109.2
C6 C5 H5B 109.2
H5A C5 H5B 107.9
F1A C5 H5C 109.4
C4 C5 H5C 109.4
C6 C5 H5C 109.4
C7 C6 C5 113.6(3)
C7 C6 C1 114.6(3)
C5 C6 C1 109.3(3)
C7 C6 H6 106.2
C5 C6 H6 106.2
C1 C6 H6 106.2
C12 C7 C8 116.4(3)
C12 C7 C6 120.2(3)
C8 C7 C6 123.4(3)
C9 C8 C7 121.4(4)
C9 C8 H8 119.3
C7 C8 H8 119.3
C8 C9 C10 122.5(4)
C8 C9 H9 118.7
C10 C9 H9 118.7
C9 C10 C11 115.7(3)
C9 C10 C13 122.2(3)
C11 C10 C13 122.1(3)
C12 C11 C10 121.7(3)
C12 C11 H11 119.1
C10 C11 H11 119.1
C11 C12 C7 122.2(3)
C11 C12 H12 118.9
C7 C12 H12 118.9
C10 C13 C14 112.4(3)
C10 C13 C18 113.6(3)
C14 C13 C18 108.6(3)
C10 C13 H13 107.3
C14 C13 H13 107.3
C18 C13 H13 107.3
C13 C14 C15 112.2(3)
C13 C14 H14A 109.2
C15 C14 H14A 109.2
C13 C14 H14B 109.2
C15 C14 H14B 109.2
H14A C14 H14B 107.9
C14 C15 C16 112.9(3)
C14 C15 H15A 109.0
C16 C15 H15A 109.0
C14 C15 H15B 109.0
C16 C15 H15B 109.0
H15A C15 H15B 107.8
C17 C16 C19 113.8(3)
C17 C16 C15 109.1(3)
C19 C16 C15 111.2(3)
C17 C16 H16 107.5
C19 C16 H16 107.5
C15 C16 H16 107.5
C18 C17 C16 112.2(3)
C18 C17 H17A 109.2
C16 C17 H17A 109.2
C18 C17 H17B 109.2
C16 C17 H17B 109.2
H17A C17 H17B 107.9
C17 C18 C13 112.3(3)
C17 C18 H18A 109.1
C13 C18 H18A 109.1
C17 C18 H18B 109.1
C13 C18 H18B 109.1
H18A C18 H18B 107.9
C20 C19 C16 115.7(3)
C20 C19 H19A 108.4
C16 C19 H19A 108.4
C20 C19 H19B 108.4
C16 C19 H19B 108.4
H19A C19 H19B 107.4
C19 C20 C21 114.1(3)
C19 C20 H20A 108.7
C21 C20 H20A 108.7
C19 C20 H20B 108.7
C21 C20 H20B 108.7
H20A C20 H20B 107.6
C20 C21 H21A 109.5
C20 C21 H21B 109.5
H21A C21 H21B 109.5
C20 C21 H21C 109.5
H21A C21 H21C 109.5
H21B C21 H21C 109.5

loop_
_geom_bond_atom_site_label_1
_geom_bond_atom_site_label_2
_geom_bond_distance
F1 C1 1.354(5)
F2 C2 1.352(5)
F1A C5 1.297(8)
F2A C4 1.148(9)
C1 C2 1.495(5)
C1 C6 1.523(5)
C1 H1A 1.0000
C1 H1B 0.9900
C1 H1C 0.9900
C2 C3 1.491(5)
C2 H2A 1.0000
C2 H2B 0.9900
C2 H2C 0.9900
C3 C4 1.520(6)
C3 H3A 0.9900
C3 H3B 0.9900
C4 C5 1.510(5)
C4 H4A 0.9900
C4 H4B 0.9900
C4 H4C 1.0000
C5 C6 1.518(5)
C5 H5A 0.9900
C5 H5B 0.9900
C5 H5C 1.0000
C6 C7 1.511(5)
C6 H6 1.0000
C7 C12 1.388(5)
C7 C8 1.390(5)
C8 C9 1.374(5)
C8 H8 0.9500
C9 C10 1.391(5)
C9 H9 0.9500
C10 C11 1.397(5)
C10 C13 1.500(5)
C11 C12 1.374(5)
C11 H11 0.9500
C12 H12 0.9500
C13 C14 1.520(5)
C13 C18 1.536(5)
C13 H13 1.0000
C14 C15 1.524(5)
C14 H14A 0.9900
C14 H14B 0.9900
C15 C16 1.530(5)
C15 H15A 0.9900
C15 H15B 0.9900
C16 C17 1.518(5)
C16 C19 1.524(5)
C16 H16 1.0000
C17 C18 1.514(5)
C17 H17A 0.9900
C17 H17B 0.9900
C18 H18A 0.9900
C18 H18B 0.9900
C19 C20 1.514(5)
C19 H19A 0.9900
C19 H19B 0.9900
C20 C21 1.515(5)
C20 H20A 0.9900
C20 H20B 0.9900
C21 H21A 0.9800
C21 H21B 0.9800
C21 H21C 0.9800

loop_
_geom_torsion_atom_site_label_1
_geom_torsion_atom_site_label_2
_geom_torsion_atom_site_label_3
_geom_torsion_atom_site_label_4
_geom_torsion
F1 C1 C2 F2 61.7(5)
C6 C1 C2 F2 -178.4(3)
F1 C1 C2 C3 -62.3(5)
C6 C1 C2 C3 57.6(5)
F2 C2 C3 C4 178.1(4)
C1 C2 C3 C4 -55.9(5)
C2 C3 C4 F2A -172.0(7)
C2 C3 C4 C5 54.5(5)
F2A C4 C5 F1A -66.6(9)
C3 C4 C5 F1A 63.4(6)
F2A C4 C5 C6 174.0(8)
C3 C4 C5 C6 -56.0(5)
F1A C5 C6 C7 65.0(6)
C4 C5 C6 C7 -175.6(3)
F1A C5 C6 C1 -64.4(5)
C4 C5 C6 C1 55.0(5)
F1 C1 C6 C7 -66.6(4)
C2 C1 C6 C7 176.2(3)
F1 C1 C6 C5 62.2(4)
C2 C1 C6 C5 -55.0(4)
C5 C6 C7 C12 106.0(4)
C1 C6 C7 C12 -127.4(4)
C5 C6 C7 C8 -70.9(5)
C1 C6 C7 C8 55.7(5)
C12 C7 C8 C9 0.7(5)
C6 C7 C8 C9 177.8(4)
C7 C8 C9 C10 -0.8(6)
C8 C9 C10 C11 0.2(5)
C8 C9 C10 C13 179.5(4)
C9 C10 C11 C12 0.5(5)
C13 C10 C11 C12 -178.9(3)
C10 C11 C12 C7 -0.5(6)
C8 C7 C12 C11 -0.1(5)
C6 C7 C12 C11 -177.2(4)
C9 C10 C13 C14 -106.4(4)
C11 C10 C13 C14 72.9(4)
C9 C10 C13 C18 129.8(4)
C11 C10 C13 C18 -50.9(5)
C10 C13 C14 C15 178.7(3)
C18 C13 C14 C15 -54.7(4)
C13 C14 C15 C16 55.9(4)
C14 C15 C16 C17 -53.9(4)
C14 C15 C16 C19 179.9(3)
C19 C16 C17 C18 179.4(3)
C15 C16 C17 C18 54.7(4)
C16 C17 C18 C13 -57.7(4)
C10 C13 C18 C17 -178.2(3)
C14 C13 C18 C17 56.0(4)
C17 C16 C19 C20 61.8(5)
C15 C16 C19 C20 -174.6(3)
C16 C19 C20 C21 178.6(4)
